data_7029426
loop_
_publ_author_name
'Jia, Hong-Li'
'Shi, Zhan'
'Yang, Qing-Feng'
'Yu, Jie-Hui'
'Xu, Ji-Qing'

_publ_section_title
;
 New hybrid Cd(ii) compounds: synthesis and structural characterization.
;
_journal_issue 15
_journal_name_full 'Dalton transactions (Cambridge, England : 2003)'
_journal_page_first 5806
_journal_page_last 5814
_journal_paper_doi 10.1039/c3dt53020e
_journal_volume 43
_journal_year 2014
_chemical_formula_sum 'C20 H25 Br4 Cd N4 O6.5 S5'
_chemical_formula_weight 1017.78
_chemical_name_systematic
; 
 ? 
;
_space_group_IT_number 2
_symmetry_cell_setting triclinic
_symmetry_space_group_name_Hall '-P 1'
_symmetry_space_group_name_H-M 'P -1'
_atom_sites_solution_hydrogens geom
_atom_sites_solution_primary direct
_atom_sites_solution_secondary difmap
_audit_creation_method SHELXL-97
_cell_angle_alpha 96.644(6)
_cell_angle_beta 98.656(7)
_cell_angle_gamma 97.835(7)
_cell_formula_units_Z 2
_cell_length_a 9.3299(11)
_cell_length_b 11.3904(13)
_cell_length_c 16.6994(13)
_cell_measurement_reflns_used 824
_cell_measurement_temperature 293(2)
_cell_measurement_theta_max 24.3256
_cell_measurement_theta_min 2.8756
_cell_volume 1721.2(3)
_computing_cell_refinement 'Bruker SMAR'
_computing_data_collection 'Bruker SMAR'
_computing_data_reduction 'Bruker SMAR'
_computing_molecular_graphics 'Bruker SHELXTL'
_computing_publication_material 'Bruker SHELXTL'
_computing_structure_refinement 'SHELXL-97 (Sheldrick, 1997)'
_computing_structure_solution 'SHELXS-97 (Sheldrick, 1990)'
_diffrn_ambient_temperature 293(2)
_diffrn_detector_area_resol_mean 9.00cm
_diffrn_measured_fraction_theta_full 0.976
_diffrn_measured_fraction_theta_max 0.976
_diffrn_measurement_device_type 'CCD area detector'
_diffrn_measurement_method 'phi and omega scans'
_diffrn_radiation_monochromator graphite
_diffrn_radiation_source 'fine-focus sealed tube'
_diffrn_radiation_type MoK\a
_diffrn_radiation_wavelength 0.71073
_diffrn_reflns_av_R_equivalents 0.0435
_diffrn_reflns_av_sigmaI/netI 0.0575
_diffrn_reflns_limit_h_max 7
_diffrn_reflns_limit_h_min -11
_diffrn_reflns_limit_k_max 13
_diffrn_reflns_limit_k_min -13
_diffrn_reflns_limit_l_max 19
_diffrn_reflns_limit_l_min -19
_diffrn_reflns_number 9739
_diffrn_reflns_theta_full 25.14
_diffrn_reflns_theta_max 25.14
_diffrn_reflns_theta_min 1.82
_diffrn_standards_decay_% none
_diffrn_standards_interval_count none
_diffrn_standards_interval_time none
_diffrn_standards_number none
_exptl_absorpt_coefficient_mu 5.621
_exptl_absorpt_correction_T_max 0.570
_exptl_absorpt_correction_T_min 0.486
_exptl_absorpt_correction_type empirical
_exptl_absorpt_process_details SADABS
_exptl_crystal_colour colorless
_exptl_crystal_density_diffrn 1.964
_exptl_crystal_density_method 'not measured'
_exptl_crystal_description needle
_exptl_crystal_F_000 986
_exptl_crystal_size_max 0.13
_exptl_crystal_size_mid 0.11
_exptl_crystal_size_min 0.10
_refine_diff_density_max 1.845
_refine_diff_density_min -2.000
_refine_diff_density_rms 0.118
_refine_ls_extinction_method none
_refine_ls_goodness_of_fit_ref 1.057
_refine_ls_hydrogen_treatment constr
_refine_ls_matrix_type full
_refine_ls_number_parameters 370
_refine_ls_number_reflns 6027
_refine_ls_number_restraints 0
_refine_ls_restrained_S_all 1.057
_refine_ls_R_factor_all 0.0815
_refine_ls_R_factor_gt 0.0540
_refine_ls_shift/su_max 0.000
_refine_ls_shift/su_mean 0.000
_refine_ls_structure_factor_coef Fsqd
_refine_ls_weighting_details 'calc w=1/[\s^2^(Fo^2^)+(0.0839P)^2^+1.6388P] where P=(Fo^2^+2Fc^2^)/3'
_refine_ls_weighting_scheme calc
_refine_ls_wR_factor_gt 0.1523
_refine_ls_wR_factor_ref 0.1634
_reflns_number_gt 3988
_reflns_number_total 6027
_reflns_threshold_expression >2sigma(I)
_cod_data_source_file c3dt53020e.txt
_cod_data_source_block 1
_cod_original_sg_symbol_H-M p-1
_cod_original_formula_sum 'C20 H25 Br4 Cd N4 O6.50 S5'
_cod_database_code 7029426

loop_
_symmetry_equiv_pos_as_xyz
'x, y, z'
'-x, -y, -z'

loop_
_atom_site_label
_atom_site_type_symbol
_atom_site_fract_x
_atom_site_fract_y
_atom_site_fract_z
_atom_site_U_iso_or_equiv
_atom_site_adp_type
_atom_site_occupancy
_atom_site_symmetry_multiplicity
_atom_site_calc_flag
_atom_site_refinement_flags
Cd1 Cd 0.04766(7) 0.25627(7) 0.19181(3) 0.0685(2) Uani 1 1 d .
Br1 Br 0.08996(17) 0.3973(2) 0.08277(10) 0.1793(10) Uani 1 1 d .
Br2 Br 0.30336(9) 0.26664(8) 0.27705(5) 0.0655(3) Uani 1 1 d .
Br3 Br -0.13878(10) 0.33603(8) 0.27373(5) 0.0662(3) Uani 1 1 d .
Br4 Br -0.06751(12) 0.03437(13) 0.13203(8) 0.1134(5) Uani 1 1 d .
S1 S -0.0706(2) 0.25342(17) 0.50767(12) 0.0523(5) Uani 1 1 d .
S2 S 0.1053(2) 0.33594(18) 0.59106(11) 0.0537(5) Uani 1 1 d .
S3 S 0.4269(3) 0.19007(18) -0.02218(11) 0.0587(5) Uani 1 1 d .
S4 S 0.6230(3) 0.29999(19) -0.00668(13) 0.0647(6) Uani 1 1 d .
S5 S 0.5013(2) 0.20635(15) 0.66049(10) 0.0440(4) Uani 1 1 d .
N1 N 0.0707(7) -0.0381(6) 0.3486(4) 0.0557(16) Uani 1 1 d .
H1A H 0.0957 -0.0936 0.3165 0.067 Uiso 1 1 calc R
C8 C 0.2572(9) 0.5257(7) 0.4235(4) 0.0519(19) Uani 1 1 d .
H8A H 0.2397 0.5296 0.3676 0.062 Uiso 1 1 calc R
N3 N 0.4386(8) -0.0024(6) 0.1972(4) 0.0570(17) Uani 1 1 d .
H3A H 0.4382 -0.0386 0.2396 0.068 Uiso 1 1 calc R
N4 N 0.6150(7) 0.6069(5) 0.1868(4) 0.0528(16) Uani 1 1 d .
H4A H 0.6166 0.6662 0.2239 0.063 Uiso 1 1 calc R
C1 C -0.1105(9) 0.0635(7) 0.3909(5) 0.059(2) Uani 1 1 d .
H1B H -0.2085 0.0736 0.3864 0.071 Uiso 1 1 calc R
C2 C -0.0698(10) -0.0259(7) 0.3422(5) 0.062(2) Uani 1 1 d .
H2A H -0.1402 -0.0783 0.3045 0.074 Uiso 1 1 calc R
C3 C 0.1736(9) 0.0328(8) 0.4028(5) 0.064(2) Uani 1 1 d .
H3B H 0.2707 0.0205 0.4059 0.076 Uiso 1 1 calc R
C4 C 0.1405(8) 0.1241(7) 0.4546(5) 0.0529(19) Uani 1 1 d .
H4B H 0.2132 0.1733 0.4929 0.063 Uiso 1 1 calc R
C5 C -0.0032(7) 0.1399(6) 0.4479(4) 0.0418(16) Uani 1 1 d .
C6 C 0.3194(8) 0.5169(6) 0.5865(4) 0.0469(17) Uani 1 1 d .
H6A H 0.3435 0.5135 0.6422 0.056 Uiso 1 1 calc R
C7 C 0.3977(8) 0.5985(7) 0.5512(5) 0.0510(18) Uani 1 1 d .
H7A H 0.4740 0.6530 0.5831 0.061 Uiso 1 1 calc R
N2 N 0.3668(7) 0.6017(5) 0.4718(4) 0.0505(15) Uani 1 1 d .
H2B H 0.4186 0.6541 0.4504 0.061 Uiso 1 1 calc R
C9 C 0.1707(9) 0.4423(6) 0.4554(4) 0.0490(18) Uani 1 1 d .
H9A H 0.0933 0.3904 0.4223 0.059 Uiso 1 1 calc R
C10 C 0.2029(8) 0.4379(6) 0.5395(4) 0.0426(16) Uani 1 1 d .
C11 C 0.3191(10) -0.0194(7) 0.1402(6) 0.066(2) Uani 1 1 d .
H11A H 0.2363 -0.0706 0.1466 0.079 Uiso 1 1 calc R
C12 C 0.3160(9) 0.0384(7) 0.0712(5) 0.058(2) Uani 1 1 d .
H12A H 0.2331 0.0261 0.0308 0.069 Uiso 1 1 calc R
C13 C 0.4401(8) 0.1142(6) 0.0649(4) 0.0443(17) Uani 1 1 d .
C14 C 0.5628(9) 0.1302(7) 0.1252(5) 0.0538(19) Uani 1 1 d .
H14A H 0.6472 0.1819 0.1217 0.065 Uiso 1 1 calc R
C15 C 0.5566(9) 0.0684(7) 0.1896(5) 0.0553(19) Uani 1 1 d .
H15A H 0.6394 0.0768 0.2297 0.066 Uiso 1 1 calc R
C16 C 0.7295(10) 0.5081(7) 0.0888(5) 0.060(2) Uani 1 1 d .
H16A H 0.8101 0.5048 0.0625 0.072 Uiso 1 1 calc R
C17 C 0.7285(10) 0.6017(8) 0.1477(5) 0.067(2) Uani 1 1 d .
H17A H 0.8086 0.6628 0.1607 0.081 Uiso 1 1 calc R
C18 C 0.4966(9) 0.5192(7) 0.1683(5) 0.056(2) Uani 1 1 d .
H18A H 0.4174 0.5234 0.1958 0.068 Uiso 1 1 calc R
C19 C 0.4936(9) 0.4247(6) 0.1094(4) 0.0528(19) Uani 1 1 d .
H19A H 0.4124 0.3646 0.0969 0.063 Uiso 1 1 calc R
C20 C 0.6087(8) 0.4180(6) 0.0688(4) 0.0439(17) Uani 1 1 d .
O1 O 0.3784(6) 0.2023(5) 0.7058(3) 0.0624(15) Uani 1 1 d .
O2 O 0.6161(6) 0.3081(4) 0.6980(3) 0.0553(13) Uani 1 1 d .
O3 O 0.4529(6) 0.2205(5) 0.5744(3) 0.0569(13) Uani 1 1 d .
O4 O 0.5605(6) 0.0932(4) 0.6629(3) 0.0579(14) Uani 1 1 d .
OW1 O 0.1149(7) -0.2325(6) 0.2540(4) 0.094(2) Uani 1 1 d .
OW2 O 0.5855(8) 0.1069(6) 0.4518(5) 0.102(2) Uani 1 1 d .
OW3 O -0.0239(15) 0.2408(13) -0.0866(8) 0.095(4) Uani 0.50 1 d P

loop_
_atom_site_aniso_label
_atom_site_aniso_U_11
_atom_site_aniso_U_22
_atom_site_aniso_U_33
_atom_site_aniso_U_23
_atom_site_aniso_U_13
_atom_site_aniso_U_12
Cd1 0.0473(4) 0.1191(6) 0.0427(3) 0.0102(3) 0.0087(3) 0.0249(4)
Br1 0.0957(10) 0.356(3) 0.1417(13) 0.1626(17) 0.0550(9) 0.0830(14)
Br2 0.0519(5) 0.0805(6) 0.0577(5) -0.0060(4) -0.0051(4) 0.0170(4)
Br3 0.0573(5) 0.0856(6) 0.0547(5) -0.0072(4) 0.0130(4) 0.0178(5)
Br4 0.0661(7) 0.1445(11) 0.1043(8) -0.0615(8) -0.0145(6) 0.0266(7)
S1 0.0427(10) 0.0502(11) 0.0650(12) 0.0052(9) 0.0123(9) 0.0095(9)
S2 0.0624(13) 0.0557(12) 0.0425(10) 0.0123(8) 0.0097(9) 0.0021(10)
S3 0.0827(15) 0.0507(11) 0.0426(10) 0.0056(8) 0.0056(10) 0.0163(10)
S4 0.0877(16) 0.0543(12) 0.0624(12) 0.0062(10) 0.0405(12) 0.0182(11)
S5 0.0484(10) 0.0392(10) 0.0431(9) 0.0006(7) 0.0100(8) 0.0043(8)
N1 0.057(4) 0.053(4) 0.057(4) 0.006(3) 0.014(3) 0.006(3)
C8 0.066(5) 0.051(5) 0.044(4) 0.010(3) 0.020(4) 0.014(4)
N3 0.071(5) 0.058(4) 0.049(4) 0.012(3) 0.016(4) 0.025(4)
N4 0.059(4) 0.046(4) 0.051(4) -0.002(3) 0.010(3) 0.007(3)
C1 0.043(4) 0.067(5) 0.067(5) 0.006(4) 0.009(4) 0.010(4)
C2 0.068(6) 0.054(5) 0.056(5) 0.003(4) 0.004(4) -0.001(4)
C3 0.044(5) 0.064(5) 0.088(6) 0.016(5) 0.018(5) 0.017(4)
C4 0.044(4) 0.053(5) 0.059(5) 0.002(4) 0.010(4) 0.004(4)
C5 0.037(4) 0.040(4) 0.051(4) 0.014(3) 0.011(3) 0.003(3)
C6 0.044(4) 0.050(4) 0.043(4) -0.006(3) -0.002(3) 0.012(4)
C7 0.045(4) 0.047(4) 0.055(5) -0.004(4) 0.002(4) 0.006(4)
N2 0.046(4) 0.041(3) 0.069(4) 0.009(3) 0.020(3) 0.010(3)
C9 0.062(5) 0.040(4) 0.041(4) 0.001(3) 0.008(3) 0.002(4)
C10 0.050(4) 0.043(4) 0.038(4) 0.007(3) 0.013(3) 0.013(3)
C11 0.064(6) 0.053(5) 0.085(6) 0.010(4) 0.033(5) 0.004(4)
C12 0.052(5) 0.062(5) 0.058(5) 0.011(4) 0.004(4) 0.007(4)
C13 0.057(5) 0.035(4) 0.041(4) 0.001(3) 0.009(3) 0.008(3)
C14 0.046(4) 0.055(5) 0.059(5) 0.010(4) 0.001(4) 0.008(4)
C15 0.055(5) 0.053(5) 0.055(5) 0.010(4) -0.004(4) 0.013(4)
C16 0.064(5) 0.059(5) 0.065(5) 0.015(4) 0.030(4) 0.014(4)
C17 0.056(5) 0.060(5) 0.086(6) 0.010(5) 0.023(5) -0.001(4)
C18 0.058(5) 0.059(5) 0.056(5) 0.006(4) 0.021(4) 0.013(4)
C19 0.051(5) 0.045(4) 0.061(5) -0.002(4) 0.015(4) 0.005(4)
C20 0.050(4) 0.049(4) 0.041(4) 0.012(3) 0.018(3) 0.021(4)
O1 0.058(3) 0.057(3) 0.069(3) -0.004(3) 0.024(3) -0.003(3)
O2 0.054(3) 0.047(3) 0.059(3) -0.006(2) 0.012(3) -0.004(2)
O3 0.063(3) 0.057(3) 0.047(3) 0.010(2) -0.001(3) 0.006(3)
O4 0.078(4) 0.045(3) 0.055(3) 0.008(2) 0.016(3) 0.019(3)
OW1 0.072(4) 0.083(4) 0.117(5) -0.023(4) 0.010(4) 0.018(4)
OW2 0.087(5) 0.094(5) 0.119(6) -0.013(4) 0.036(4) -0.008(4)
OW3 0.087(10) 0.102(10) 0.075(8) 0.012(7) -0.009(7) -0.033(8)

loop_
_atom_type_symbol
_atom_type_description
_atom_type_scat_dispersion_real
_atom_type_scat_dispersion_imag
_atom_type_scat_source
C C 0.0033 0.0016 'International Tables Vol C Tables 4.2.6.8 and 6.1.1.4'
H H 0.0000 0.0000 'International Tables Vol C Tables 4.2.6.8 and 6.1.1.4'
N N 0.0061 0.0033 'International Tables Vol C Tables 4.2.6.8 and 6.1.1.4'
O O 0.0106 0.0060 'International Tables Vol C Tables 4.2.6.8 and 6.1.1.4'
S S 0.1246 0.1234 'International Tables Vol C Tables 4.2.6.8 and 6.1.1.4'
Br Br -0.2901 2.4595 'International Tables Vol C Tables 4.2.6.8 and 6.1.1.4'
Cd Cd -0.8075 1.2024 'International Tables Vol C Tables 4.2.6.8 and 6.1.1.4'

loop_
_geom_angle_atom_site_label_1
_geom_angle_atom_site_label_2
_geom_angle_atom_site_label_3
_geom_angle
Br3 Cd1 Br2 113.71(3)
Br3 Cd1 Br1 107.50(5)
Br2 Cd1 Br1 104.38(5)
Br3 Cd1 Br4 105.45(4)
Br2 Cd1 Br4 111.09(4)
Br1 Cd1 Br4 114.90(7)
C5 S1 S2 105.0(2)
C10 S2 S1 105.3(2)
C13 S3 S4 104.0(3)
C20 S4 S3 104.3(3)
O1 S5 O4 108.5(3)
O1 S5 O3 111.0(3)
O4 S5 O3 108.8(3)
O1 S5 O2 109.8(3)
O4 S5 O2 110.2(3)
O3 S5 O2 108.6(3)
C3 N1 C2 121.9(7)
N2 C8 C9 120.8(7)
C15 N3 C11 120.9(7)
C17 N4 C18 120.4(7)
C2 C1 C5 119.1(8)
N1 C2 C1 119.8(8)
N1 C3 C4 121.6(8)
C5 C4 C3 117.4(7)
C4 C5 C1 120.2(7)
C4 C5 S1 125.1(6)
C1 C5 S1 114.7(5)
C7 C6 C10 119.8(7)
N2 C7 C6 120.5(7)
C7 N2 C8 121.9(7)
C8 C9 C10 117.7(7)
C6 C10 C9 119.2(7)
C6 C10 S2 116.6(5)
C9 C10 S2 124.1(6)
N3 C11 C12 120.9(8)
C13 C12 C11 117.4(8)
C12 C13 C14 120.4(7)
C12 C13 S3 115.3(6)
C14 C13 S3 124.3(6)
C15 C14 C13 118.1(7)
N3 C15 C14 122.3(7)
C17 C16 C20 119.2(7)
N4 C17 C16 121.1(8)
N4 C18 C19 120.0(7)
C20 C19 C18 120.4(7)
C19 C20 C16 118.9(7)
C19 C20 S4 125.6(6)
C16 C20 S4 115.5(5)

loop_
_geom_bond_atom_site_label_1
_geom_bond_atom_site_label_2
_geom_bond_distance
Cd1 Br3 2.5656(10)
Cd1 Br2 2.5678(10)
Cd1 Br1 2.6020(16)
Cd1 Br4 2.6253(15)
S1 C5 1.782(7)
S1 S2 2.026(3)
S2 C10 1.761(7)
S3 C13 1.773(7)
S3 S4 2.035(3)
S4 C20 1.767(7)
S5 O1 1.465(5)
S5 O4 1.471(5)
S5 O3 1.474(5)
S5 O2 1.475(5)
N1 C3 1.323(10)
N1 C2 1.327(10)
C8 N2 1.339(10)
C8 C9 1.369(10)
N3 C15 1.305(10)
N3 C11 1.328(11)
N4 C17 1.329(10)
N4 C18 1.355(10)
C1 C2 1.360(11)
C1 C5 1.396(10)
C3 C4 1.373(11)
C4 C5 1.367(10)
C6 C7 1.347(10)
C6 C10 1.386(10)
C7 N2 1.321(9)
C9 C10 1.400(9)
C11 C12 1.391(11)
C12 C13 1.371(11)
C13 C14 1.383(10)
C14 C15 1.355(10)
C16 C17 1.366(11)
C16 C20 1.388(11)
C18 C19 1.367(10)
C19 C20 1.359(10)

loop_
_geom_hbond_atom_site_label_D
_geom_hbond_atom_site_label_H
_geom_hbond_atom_site_label_A
_geom_hbond_distance_DH
_geom_hbond_distance_HA
_geom_hbond_distance_DA
_geom_hbond_angle_DHA
_geom_hbond_site_symmetry_A
N4 H4A O1 0.86 1.78 2.641(8) 174.9 2_666
N3 H3A O4 0.86 1.81 2.662(8) 171.7 2_656
